data_7002480
loop_
_publ_author_name
'Dai, Feng-Rong'
'Ye, Heng-Yun'
'Li, Bin'
'Zhang, Li-Yi'
'Chen, Zhong-Ning'

_publ_section_title
;
 Low-valence oxo-centred triruthenium complexes by bridging acetate
 substitution with pyrazolyldiazine or pyridinyltetrazine ligands
;
_journal_issue 40
_journal_name_full 'Dalton Transactions'
_journal_page_first 8696
_journal_page_last 8703
_journal_paper_doi 10.1039/b908798b
_journal_year 2009
_chemical_formula_moiety 'C23 H23 N6 O12 Ru3, C H2 Cl2, 0.5(H2 O)'
_chemical_formula_sum 'C24 H26 Cl2 N6 O12.5 Ru3'
_chemical_formula_weight 972.62
_chemical_name_systematic
;
?
;
_space_group_IT_number 14
_symmetry_cell_setting monoclinic
_symmetry_space_group_name_Hall '-P 2ybc'
_symmetry_space_group_name_H-M 'P 1 21/c 1'
_atom_sites_solution_hydrogens geom
_atom_sites_solution_primary direct
_atom_sites_solution_secondary difmap
_audit_creation_method SHELXL-97
_cell_angle_alpha 90.00
_cell_angle_beta 105.420(2)
_cell_angle_gamma 90.00
_cell_formula_units_Z 4
_cell_length_a 11.6837(5)
_cell_length_b 19.8341(7)
_cell_length_c 15.8414(7)
_cell_measurement_reflns_used 7793
_cell_measurement_temperature 293(2)
_cell_measurement_theta_max 27.4835
_cell_measurement_theta_min 2.0801
_cell_volume 3538.9(3)
_computing_cell_refinement 'CrystalClear (Rigaku/MSC Inc., 2005)'
_computing_data_collection 'CrystalClear (Rigaku/MSC Inc., 2005)'
_computing_data_reduction 'CrystalClear (Rigaku/MSC Inc., 2005)'
_computing_molecular_graphics 'Bruker SHELXTL'
_computing_publication_material 'Bruker SHELXTL'
_computing_structure_refinement 'SHELXL-97 (Sheldrick, 1997)'
_computing_structure_solution 'SHELXS-97 (Sheldrick, 1990)'
_diffrn_ambient_temperature 293(2)
_diffrn_detector_area_resol_mean 14.6306
_diffrn_measured_fraction_theta_full 0.998
_diffrn_measured_fraction_theta_max 0.998
_diffrn_measurement_device_type 'RIGAKU SATURN70'
_diffrn_measurement_method CCD_Profile_fitting
_diffrn_radiation_monochromator graphite
_diffrn_radiation_source 'fine-focus sealed tube'
_diffrn_radiation_type MoK\a
_diffrn_radiation_wavelength 0.71073
_diffrn_reflns_av_R_equivalents 0.0212
_diffrn_reflns_av_sigmaI/netI 0.0199
_diffrn_reflns_limit_h_max 13
_diffrn_reflns_limit_h_min -13
_diffrn_reflns_limit_k_max 21
_diffrn_reflns_limit_k_min -23
_diffrn_reflns_limit_l_max 18
_diffrn_reflns_limit_l_min -18
_diffrn_reflns_number 21799
_diffrn_reflns_theta_full 25.00
_diffrn_reflns_theta_max 25.00
_diffrn_reflns_theta_min 2.08
_exptl_absorpt_coefficient_mu 1.480
_exptl_absorpt_correction_T_max 1.0000
_exptl_absorpt_correction_T_min 0.7442
_exptl_absorpt_correction_type multi-scan
_exptl_crystal_colour Gray
_exptl_crystal_density_diffrn 1.826
_exptl_crystal_density_method 'not measured'
_exptl_crystal_description Prism
_exptl_crystal_F_000 1912
_exptl_crystal_size_max 0.3500
_exptl_crystal_size_mid 0.2500
_exptl_crystal_size_min 0.1500
_refine_diff_density_max 1.157
_refine_diff_density_min -1.199
_refine_diff_density_rms 0.125
_refine_ls_extinction_method none
_refine_ls_goodness_of_fit_ref 1.127
_refine_ls_hydrogen_treatment constr
_refine_ls_matrix_type full
_refine_ls_number_parameters 443
_refine_ls_number_reflns 6219
_refine_ls_number_restraints 18
_refine_ls_restrained_S_all 1.131
_refine_ls_R_factor_all 0.0451
_refine_ls_R_factor_gt 0.0398
_refine_ls_shift/su_max 0.004
_refine_ls_shift/su_mean 0.000
_refine_ls_structure_factor_coef Fsqd
_refine_ls_weighting_details 'calc w=1/[\s^2^(Fo^2^)+(0.0822P)^2^+5.8648P] where P=(Fo^2^+2Fc^2^)/3'
_refine_ls_weighting_scheme calc
_refine_ls_wR_factor_gt 0.1278
_refine_ls_wR_factor_ref 0.1327
_reflns_number_gt 5579
_reflns_number_total 6219
_reflns_threshold_expression >2sigma(I)
_cod_data_source_file b908798b.txt
_cod_data_source_block compound_8
_cod_depositor_comments
;
The following automatic conversions were performed:
'_exptl_absorpt_correction_type' value 'Multi-scan' changed to
'multi-scan' according to
'/home/saulius/struct/CIF-dictionaries/cif_core.dic' dictionary named
'cif_core.dic' version 2.4.1 from 2010-06-29.

Automatic conversion script
Id: cif_fix_enum 1527 2010-12-29 10:47:43Z saulius 
;
_cod_original_sg_symbol_H-M P21/c
_cod_original_formula_sum 'C24 H26 Cl2 N6 O12.50 Ru3'
_cod_database_code 7002480

loop_
_symmetry_equiv_pos_as_xyz
'x, y, z'
'-x, y+1/2, -z+1/2'
'-x, -y, -z'
'x, -y-1/2, z-1/2'

loop_
_atom_site_label
_atom_site_type_symbol
_atom_site_fract_x
_atom_site_fract_y
_atom_site_fract_z
_atom_site_U_iso_or_equiv
_atom_site_adp_type
_atom_site_occupancy
_atom_site_symmetry_multiplicity
_atom_site_calc_flag
_atom_site_refinement_flags
_atom_site_disorder_assembly
_atom_site_disorder_group
Ru1 Ru 0.50668(3) 0.340631(19) 0.43593(3) 0.03034(14) Uani 1 1 d . . .
Ru2 Ru 0.62101(3) 0.192909(19) 0.43129(3) 0.03075(14) Uani 1 1 d . . .
Ru3 Ru 0.81014(4) 0.32362(2) 0.51698(3) 0.03619(14) Uani 1 1 d . . .
N1 N 0.3359(4) 0.3803(2) 0.4249(3) 0.0347(9) Uani 1 1 d . . .
N2 N 0.2303(4) 0.2121(2) 0.4420(4) 0.0507(12) Uani 1 1 d . . .
N3 N 0.4162(3) 0.2619(2) 0.4469(3) 0.0321(9) Uani 1 1 d . . .
N4 N 0.4644(4) 0.2004(2) 0.4442(3) 0.0326(9) Uani 1 1 d . . .
N5 N 0.2784(4) 0.1491(2) 0.4363(4) 0.0495(12) Uani 1 1 d . . .
N6 N 0.5595(4) 0.0934(2) 0.4102(3) 0.0354(9) Uani 1 1 d . . .
O1 O 0.6510(3) 0.28772(17) 0.4570(2) 0.0330(7) Uani 1 1 d . . .
O2 O 0.4761(3) 0.32227(18) 0.3043(2) 0.0382(8) Uani 1 1 d . . .
O3 O 0.5544(3) 0.21764(18) 0.3017(2) 0.0391(8) Uani 1 1 d . . .
O4 O 0.5864(3) 0.43013(19) 0.4131(3) 0.0431(9) Uani 1 1 d . . .
O5 O 0.7800(4) 0.4050(2) 0.4313(3) 0.0466(9) Uani 1 1 d . . .
O6 O 0.5385(3) 0.36907(19) 0.5636(2) 0.0399(8) Uani 1 1 d . . .
O7 O 0.7390(3) 0.37388(19) 0.6066(2) 0.0431(9) Uani 1 1 d . . .
O8 O 0.6977(3) 0.16399(19) 0.5581(3) 0.0434(9) Uani 1 1 d . . .
O9 O 0.8415(3) 0.2421(2) 0.6046(3) 0.0487(10) Uani 1 1 d . . .
O10 O 0.7810(3) 0.17513(19) 0.4029(3) 0.0448(9) Uani 1 1 d . . .
O11 O 0.8824(3) 0.2732(2) 0.4275(3) 0.0480(10) Uani 1 1 d . . .
O12 O 1.0364(5) 0.3926(4) 0.6080(4) 0.097(2) Uani 1 1 d . . .
C1 C 0.6311(6) 0.4118(3) 0.7032(4) 0.0485(14) Uani 1 1 d . . .
H1A H 0.7098 0.4208 0.7392 0.073 Uiso 1 1 calc R . .
H1B H 0.5924 0.3804 0.7326 0.073 Uiso 1 1 calc R . .
H1C H 0.5866 0.4531 0.6929 0.073 Uiso 1 1 calc R . .
C2 C 0.6383(5) 0.3826(3) 0.6176(3) 0.0382(12) Uani 1 1 d . . .
C3 C 0.8280(8) 0.1530(4) 0.6986(5) 0.080(3) Uani 1 1 d . . .
H3A H 0.8940 0.1767 0.7358 0.120 Uiso 1 1 calc R . .
H3B H 0.8523 0.1084 0.6877 0.120 Uiso 1 1 calc R . .
H3C H 0.7647 0.1503 0.7267 0.120 Uiso 1 1 calc R . .
C4 C 0.7854(5) 0.1902(3) 0.6130(4) 0.0442(13) Uani 1 1 d . . .
C5 C 0.9337(6) 0.1927(4) 0.3342(5) 0.0631(18) Uani 1 1 d . . .
H5B H 0.9910 0.2267 0.3311 0.095 Uiso 1 1 calc R . .
H5C H 0.8826 0.1848 0.2767 0.095 Uiso 1 1 calc R . .
H5D H 0.9740 0.1517 0.3567 0.095 Uiso 1 1 calc R . .
C6 C 0.8609(5) 0.2162(3) 0.3936(4) 0.0419(12) Uani 1 1 d . . .
C7 C 0.7026(6) 0.5049(3) 0.3562(5) 0.0611(17) Uani 1 1 d . . .
H7A H 0.7831 0.5084 0.3526 0.092 Uiso 1 1 calc R . .
H7B H 0.6840 0.5429 0.3876 0.092 Uiso 1 1 calc R . .
H7C H 0.6499 0.5040 0.2983 0.092 Uiso 1 1 calc R . .
C8 C 0.6881(5) 0.4409(3) 0.4037(4) 0.0418(12) Uani 1 1 d . . .
C9 C 0.4840(7) 0.2763(3) 0.1692(4) 0.0568(16) Uani 1 1 d . . .
H9A H 0.4350 0.3147 0.1476 0.085 Uiso 1 1 calc R . .
H9B H 0.4442 0.2360 0.1431 0.085 Uiso 1 1 calc R . .
H9C H 0.5581 0.2806 0.1544 0.085 Uiso 1 1 calc R . .
C10 C 0.5066(5) 0.2723(3) 0.2668(3) 0.0375(11) Uani 1 1 d . . .
C11 C 0.9550(6) 0.3633(4) 0.5737(4) 0.0534(15) Uani 1 1 d . . .
C20 C 0.2983(4) 0.2648(3) 0.4420(4) 0.0365(11) Uani 1 1 d . . .
C21 C 0.3028(5) 0.4449(3) 0.4137(4) 0.0444(13) Uani 1 1 d . . .
H21A H 0.3588 0.4772 0.4098 0.053 Uiso 1 1 calc R . .
C22 C 0.1868(6) 0.4650(3) 0.4076(4) 0.0538(15) Uani 1 1 d . . .
H22A H 0.1659 0.5102 0.3994 0.065 Uiso 1 1 calc R . .
C23 C 0.1044(5) 0.4185(3) 0.4135(5) 0.0559(16) Uani 1 1 d . . .
H23A H 0.0264 0.4314 0.4084 0.067 Uiso 1 1 calc R . .
C24 C 0.1376(5) 0.3512(3) 0.4273(4) 0.0500(15) Uani 1 1 d . . .
H24A H 0.0831 0.3186 0.4335 0.060 Uiso 1 1 calc R . .
C25 C 0.6192(5) 0.0396(3) 0.3938(3) 0.0416(12) Uani 1 1 d . . .
H25A H 0.6979 0.0448 0.3927 0.050 Uiso 1 1 calc R . .
C26 C 0.5672(6) -0.0237(3) 0.3784(4) 0.0552(15) Uani 1 1 d . . .
H26A H 0.6103 -0.0601 0.3660 0.066 Uiso 1 1 calc R . .
C27 C 0.4537(6) -0.0323(3) 0.3817(4) 0.0521(15) Uani 1 1 d . . .
H27A H 0.4181 -0.0745 0.3716 0.062 Uiso 1 1 calc R . .
C28 C 0.3913(5) 0.0222(3) 0.4001(4) 0.0474(14) Uani 1 1 d . . .
H28A H 0.3133 0.0171 0.4030 0.057 Uiso 1 1 calc R . .
C29 C 0.4464(5) 0.0846(3) 0.4143(3) 0.0359(11) Uani 1 1 d . . .
C30 C 0.3895(5) 0.1462(3) 0.4333(3) 0.0368(11) Uani 1 1 d . . .
C31 C 0.2532(5) 0.3339(3) 0.4316(4) 0.0376(11) Uani 1 1 d . . .
Cl01 Cl 0.1695(5) 0.3528(4) 0.1793(5) 0.272(3) Uani 1 1 d DU . .
Cl02 Cl 0.2224(6) 0.2139(4) 0.2173(4) 0.297(4) Uani 1 1 d DU . .
C01 C 0.1315(12) 0.2709(6) 0.1426(10) 0.256(8) Uani 1 1 d DU . .
H01A H 0.1434 0.2649 0.0847 0.307 Uiso 1 1 calc R . .
H01B H 0.0485 0.2625 0.1389 0.307 Uiso 1 1 calc R . .
O01 O 0.980(3) 0.4995(18) 0.065(3) 0.195(17) Uani 0.330(15) 1 d PU A 1
O02 O 0.971(3) 0.5196(13) 0.194(2) 0.075(12) Uani 0.170(15) 1 d PU A 2

loop_
_atom_site_aniso_label
_atom_site_aniso_U_11
_atom_site_aniso_U_22
_atom_site_aniso_U_33
_atom_site_aniso_U_23
_atom_site_aniso_U_13
_atom_site_aniso_U_12
Ru1 0.0301(2) 0.0289(2) 0.0335(2) -0.00316(15) 0.01096(17) -0.00685(15)
Ru2 0.0296(2) 0.0290(2) 0.0345(2) -0.00130(15) 0.01000(18) -0.00414(14)
Ru3 0.0293(2) 0.0393(2) 0.0399(3) -0.00385(18) 0.00899(18) -0.00958(16)
N1 0.035(2) 0.034(2) 0.035(2) -0.0026(17) 0.0099(18) -0.0041(17)
N2 0.035(2) 0.040(3) 0.080(4) 0.003(2) 0.021(2) -0.007(2)
N3 0.029(2) 0.031(2) 0.038(2) -0.0024(17) 0.0104(17) -0.0055(16)
N4 0.032(2) 0.030(2) 0.037(2) -0.0028(17) 0.0108(18) -0.0052(16)
N5 0.037(3) 0.037(2) 0.073(4) 0.003(2) 0.010(2) -0.010(2)
N6 0.044(2) 0.033(2) 0.029(2) 0.0028(17) 0.0090(18) -0.0024(18)
O1 0.0283(17) 0.0322(17) 0.0394(19) -0.0041(15) 0.0106(15) -0.0061(14)
O2 0.043(2) 0.0358(19) 0.036(2) -0.0017(16) 0.0112(16) -0.0018(15)
O3 0.051(2) 0.0349(19) 0.0325(19) -0.0051(15) 0.0124(16) 0.0008(16)
O4 0.043(2) 0.037(2) 0.052(2) 0.0019(17) 0.0173(18) -0.0096(16)
O5 0.046(2) 0.045(2) 0.052(2) 0.0031(18) 0.0185(19) -0.0126(18)
O6 0.041(2) 0.045(2) 0.036(2) -0.0056(16) 0.0140(17) -0.0056(16)
O7 0.045(2) 0.045(2) 0.040(2) -0.0086(17) 0.0112(17) -0.0105(17)
O8 0.040(2) 0.044(2) 0.044(2) 0.0035(17) 0.0081(18) -0.0077(16)
O9 0.041(2) 0.047(2) 0.050(2) 0.0056(18) -0.0024(18) -0.0067(18)
O10 0.035(2) 0.045(2) 0.058(3) -0.0038(18) 0.0196(18) -0.0024(16)
O11 0.036(2) 0.053(2) 0.059(3) -0.012(2) 0.0191(18) -0.0109(17)
O12 0.056(3) 0.121(5) 0.104(5) -0.025(4) 0.003(3) -0.048(3)
C1 0.064(4) 0.050(3) 0.033(3) -0.005(2) 0.015(3) -0.006(3)
C2 0.049(3) 0.032(3) 0.034(3) 0.000(2) 0.012(2) -0.008(2)
C3 0.091(6) 0.077(5) 0.053(4) 0.019(4) -0.014(4) -0.026(4)
C4 0.042(3) 0.047(3) 0.040(3) 0.000(2) 0.004(3) -0.005(2)
C5 0.047(4) 0.076(5) 0.075(5) -0.012(4) 0.033(4) -0.002(3)
C6 0.033(3) 0.050(3) 0.044(3) 0.000(3) 0.012(2) 0.002(2)
C7 0.062(4) 0.059(4) 0.061(4) 0.016(3) 0.014(3) -0.020(3)
C8 0.050(3) 0.039(3) 0.036(3) -0.003(2) 0.010(2) -0.017(2)
C9 0.083(5) 0.049(3) 0.040(3) 0.006(3) 0.019(3) 0.012(3)
C10 0.042(3) 0.037(3) 0.034(3) -0.004(2) 0.010(2) -0.009(2)
C11 0.043(3) 0.066(4) 0.053(4) -0.004(3) 0.015(3) -0.011(3)
C20 0.033(3) 0.035(3) 0.045(3) -0.001(2) 0.015(2) -0.005(2)
C21 0.046(3) 0.033(3) 0.055(3) 0.001(2) 0.014(3) -0.001(2)
C22 0.058(4) 0.039(3) 0.064(4) -0.001(3) 0.014(3) 0.007(3)
C23 0.041(3) 0.056(4) 0.073(4) -0.007(3) 0.019(3) 0.004(3)
C24 0.037(3) 0.045(3) 0.072(4) 0.003(3) 0.021(3) -0.003(2)
C25 0.054(3) 0.034(3) 0.038(3) 0.003(2) 0.015(3) 0.003(2)
C26 0.076(4) 0.035(3) 0.056(4) 0.002(3) 0.021(3) 0.004(3)
C27 0.069(4) 0.028(3) 0.056(4) 0.001(3) 0.011(3) -0.011(3)
C28 0.051(3) 0.042(3) 0.046(3) 0.002(2) 0.006(3) -0.014(3)
C29 0.038(3) 0.031(3) 0.036(3) 0.005(2) 0.005(2) -0.004(2)
C30 0.037(3) 0.035(3) 0.040(3) 0.002(2) 0.012(2) -0.009(2)
C31 0.032(3) 0.040(3) 0.043(3) -0.002(2) 0.013(2) -0.005(2)
Cl01 0.140(4) 0.384(9) 0.295(8) -0.099(7) 0.064(5) -0.022(5)
Cl02 0.254(7) 0.387(8) 0.203(6) 0.005(6) -0.018(5) -0.195(7)
C01 0.074(8) 0.428(15) 0.231(17) -0.182(14) -0.022(10) -0.004(13)
O01 0.20(2) 0.15(2) 0.22(2) 0.020(16) 0.032(17) 0.034(16)
O02 0.079(17) 0.043(14) 0.082(18) 0.021(11) -0.016(12) -0.028(11)

loop_
_atom_type_symbol
_atom_type_description
_atom_type_scat_dispersion_real
_atom_type_scat_dispersion_imag
_atom_type_scat_source
C C 0.0033 0.0016 'International Tables Vol C Tables 4.2.6.8 and 6.1.1.4'
H H 0.0000 0.0000 'International Tables Vol C Tables 4.2.6.8 and 6.1.1.4'
N N 0.0061 0.0033 'International Tables Vol C Tables 4.2.6.8 and 6.1.1.4'
O O 0.0106 0.0060 'International Tables Vol C Tables 4.2.6.8 and 6.1.1.4'
Cl Cl 0.1484 0.1585 'International Tables Vol C Tables 4.2.6.8 and 6.1.1.4'
Ru Ru -1.2594 0.8363 'International Tables Vol C Tables 4.2.6.8 and 6.1.1.4'

loop_
_geom_angle_atom_site_label_1
_geom_angle_atom_site_label_2
_geom_angle_atom_site_label_3
_geom_angle
_geom_angle_site_symmetry_1
_geom_angle_site_symmetry_3
_geom_angle_publ_flag
N3 Ru1 O1 91.11(15) . . ?
N3 Ru1 O6 95.44(16) . . ?
O1 Ru1 O6 93.35(15) . . ?
N3 Ru1 O2 89.78(16) . . ?
O1 Ru1 O2 89.27(15) . . ?
O6 Ru1 O2 174.11(14) . . ?
N3 Ru1 O4 173.06(17) . . ?
O1 Ru1 O4 94.74(15) . . ?
O6 Ru1 O4 87.96(15) . . ?
O2 Ru1 O4 86.57(15) . . ?
N3 Ru1 N1 77.21(17) . . ?
O1 Ru1 N1 167.72(15) . . ?
O6 Ru1 N1 84.13(16) . . ?
O2 Ru1 N1 94.40(16) . . ?
O4 Ru1 N1 97.18(16) . . ?
N4 Ru2 O1 91.58(15) . . ?
N4 Ru2 O8 95.67(17) . . ?
O1 Ru2 O8 93.34(15) . . ?
N4 Ru2 O3 88.22(17) . . ?
O1 Ru2 O3 88.71(14) . . ?
O8 Ru2 O3 175.55(15) . . ?
N4 Ru2 O10 171.74(17) . . ?
O1 Ru2 O10 95.02(15) . . ?
O8 Ru2 O10 88.91(17) . . ?
O3 Ru2 O10 86.98(16) . . ?
N4 Ru2 N6 77.96(17) . . ?
O1 Ru2 N6 169.43(15) . . ?
O8 Ru2 N6 86.27(15) . . ?
O3 Ru2 N6 92.44(15) . . ?
O10 Ru2 N6 95.53(16) . . ?
C11 Ru3 O1 176.0(2) . . ?
C11 Ru3 O5 87.8(2) . . ?
O1 Ru3 O5 89.50(15) . . ?
C11 Ru3 O7 86.8(2) . . ?
O1 Ru3 O7 90.32(14) . . ?
O5 Ru3 O7 92.55(16) . . ?
C11 Ru3 O11 92.9(2) . . ?
O1 Ru3 O11 89.96(14) . . ?
O5 Ru3 O11 87.58(17) . . ?
O7 Ru3 O11 179.69(16) . . ?
C11 Ru3 O9 91.7(2) . . ?
O1 Ru3 O9 90.96(15) . . ?
O5 Ru3 O9 179.39(16) . . ?
O7 Ru3 O9 87.05(17) . . ?
O11 Ru3 O9 92.82(17) . . ?
C21 N1 C31 118.2(5) . . ?
C21 N1 Ru1 127.0(4) . . ?
C31 N1 Ru1 114.7(3) . . ?
C20 N2 N5 117.6(5) . . ?
N4 N3 C20 117.4(4) . . ?
N4 N3 Ru1 119.2(3) . . ?
C20 N3 Ru1 122.4(3) . . ?
N3 N4 C30 117.2(4) . . ?
N3 N4 Ru2 119.7(3) . . ?
C30 N4 Ru2 121.8(3) . . ?
C30 N5 N2 117.7(4) . . ?
C25 N6 C29 118.3(5) . . ?
C25 N6 Ru2 127.4(4) . . ?
C29 N6 Ru2 114.3(3) . . ?
Ru2 O1 Ru1 112.88(16) . . ?
Ru2 O1 Ru3 122.98(18) . . ?
Ru1 O1 Ru3 123.39(17) . . ?
C10 O2 Ru1 128.8(3) . . ?
C10 O3 Ru2 130.0(3) . . ?
C8 O4 Ru1 130.4(4) . . ?
C8 O5 Ru3 130.0(3) . . ?
C2 O6 Ru1 128.0(3) . . ?
C2 O7 Ru3 136.4(3) . . ?
C4 O8 Ru2 128.4(4) . . ?
C4 O9 Ru3 134.6(4) . . ?
C6 O10 Ru2 130.4(4) . . ?
C6 O11 Ru3 130.9(4) . . ?
C2 C1 H1A 109.5 . . ?
C2 C1 H1B 109.5 . . ?
H1A C1 H1B 109.5 . . ?
C2 C1 H1C 109.5 . . ?
H1A C1 H1C 109.5 . . ?
H1B C1 H1C 109.5 . . ?
O7 C2 O6 127.2(5) . . ?
O7 C2 C1 117.5(5) . . ?
O6 C2 C1 115.3(5) . . ?
C4 C3 H3A 109.5 . . ?
C4 C3 H3B 109.5 . . ?
H3A C3 H3B 109.5 . . ?
C4 C3 H3C 109.5 . . ?
H3A C3 H3C 109.5 . . ?
H3B C3 H3C 109.5 . . ?
O9 C4 O8 128.2(5) . . ?
O9 C4 C3 116.3(5) . . ?
O8 C4 C3 115.5(5) . . ?
C6 C5 H5B 109.5 . . ?
C6 C5 H5C 109.5 . . ?
H5B C5 H5C 109.5 . . ?
C6 C5 H5D 109.5 . . ?
H5B C5 H5D 109.5 . . ?
H5C C5 H5D 109.5 . . ?
O11 C6 O10 126.8(5) . . ?
O11 C6 C5 117.9(5) . . ?
O10 C6 C5 115.3(5) . . ?
C8 C7 H7A 109.5 . . ?
C8 C7 H7B 109.5 . . ?
H7A C7 H7B 109.5 . . ?
C8 C7 H7C 109.5 . . ?
H7A C7 H7C 109.5 . . ?
H7B C7 H7C 109.5 . . ?
O4 C8 O5 127.4(5) . . ?
O4 C8 C7 115.9(6) . . ?
O5 C8 C7 116.7(5) . . ?
C10 C9 H9A 109.5 . . ?
C10 C9 H9B 109.5 . . ?
H9A C9 H9B 109.5 . . ?
C10 C9 H9C 109.5 . . ?
H9A C9 H9C 109.5 . . ?
H9B C9 H9C 109.5 . . ?
O2 C10 O3 127.7(5) . . ?
O2 C10 C9 116.9(5) . . ?
O3 C10 C9 115.3(5) . . ?
O12 C11 Ru3 173.6(7) . . ?
N2 C20 N3 124.8(5) . . ?
N2 C20 C31 123.1(5) . . ?
N3 C20 C31 112.0(4) . . ?
N1 C21 C22 121.7(5) . . ?
N1 C21 H21A 119.1 . . ?
C22 C21 H21A 119.1 . . ?
C23 C22 C21 119.8(6) . . ?
C23 C22 H22A 120.1 . . ?
C21 C22 H22A 120.1 . . ?
C22 C23 C24 119.4(6) . . ?
C22 C23 H23A 120.3 . . ?
C24 C23 H23A 120.3 . . ?
C31 C24 C23 118.4(5) . . ?
C31 C24 H24A 120.8 . . ?
C23 C24 H24A 120.8 . . ?
N6 C25 C26 121.9(6) . . ?
N6 C25 H25A 119.0 . . ?
C26 C25 H25A 119.0 . . ?
C27 C26 C25 119.6(6) . . ?
C27 C26 H26A 120.2 . . ?
C25 C26 H26A 120.2 . . ?
C26 C27 C28 119.4(5) . . ?
C26 C27 H27A 120.3 . . ?
C28 C27 H27A 120.3 . . ?
C27 C28 C29 119.1(6) . . ?
C27 C28 H28A 120.5 . . ?
C29 C28 H28A 120.5 . . ?
N6 C29 C28 121.7(5) . . ?
N6 C29 C30 114.0(4) . . ?
C28 C29 C30 124.3(5) . . ?
N5 C30 N4 124.5(5) . . ?
N5 C30 C29 123.6(5) . . ?
N4 C30 C29 111.9(4) . . ?
N1 C31 C24 122.4(5) . . ?
N1 C31 C20 113.6(4) . . ?
C24 C31 C20 123.9(5) . . ?
Cl01 C01 Cl02 108.5(6) . . ?
Cl01 C01 H01A 110.0 . . ?
Cl02 C01 H01A 110.0 . . ?
Cl01 C01 H01B 110.0 . . ?
Cl02 C01 H01B 110.0 . . ?
H01A C01 H01B 108.4 . . ?

loop_
_geom_bond_atom_site_label_1
_geom_bond_atom_site_label_2
_geom_bond_distance
_geom_bond_site_symmetry_2
_geom_bond_publ_flag
Ru1 N3 1.919(4) . ?
Ru1 O1 1.939(3) . ?
Ru1 O6 2.037(4) . ?
Ru1 O2 2.052(4) . ?
Ru1 O4 2.080(4) . ?
Ru1 N1 2.109(4) . ?
Ru2 N4 1.901(4) . ?
Ru2 O1 1.936(3) . ?
Ru2 O8 2.052(4) . ?
Ru2 O3 2.052(4) . ?
Ru2 O10 2.067(4) . ?
Ru2 N6 2.097(4) . ?
Ru3 C11 1.866(6) . ?
Ru3 O1 1.981(3) . ?
Ru3 O5 2.078(4) . ?
Ru3 O7 2.080(4) . ?
Ru3 O11 2.088(4) . ?
Ru3 O9 2.100(4) . ?
N1 C21 1.336(7) . ?
N1 C31 1.359(7) . ?
N2 C20 1.313(7) . ?
N2 N5 1.382(7) . ?
N3 N4 1.350(6) . ?
N3 C20 1.360(6) . ?
N4 C30 1.368(6) . ?
N5 C30 1.313(7) . ?
N6 C25 1.337(7) . ?
N6 C29 1.351(7) . ?
O2 C10 1.255(6) . ?
O3 C10 1.277(6) . ?
O4 C8 1.255(7) . ?
O5 C8 1.264(7) . ?
O6 C2 1.277(7) . ?
O7 C2 1.247(7) . ?
O8 C4 1.266(7) . ?
O9 C4 1.246(7) . ?
O10 C6 1.276(7) . ?
O11 C6 1.248(7) . ?
O12 C11 1.123(8) . ?
C1 C2 1.498(7) . ?
C1 H1A 0.9600 . ?
C1 H1B 0.9600 . ?
C1 H1C 0.9600 . ?
C3 C4 1.506(9) . ?
C3 H3A 0.9600 . ?
C3 H3B 0.9600 . ?
C3 H3C 0.9600 . ?
C5 C6 1.501(8) . ?
C5 H5B 0.9600 . ?
C5 H5C 0.9600 . ?
C5 H5D 0.9600 . ?
C7 C8 1.508(8) . ?
C7 H7A 0.9600 . ?
C7 H7B 0.9600 . ?
C7 H7C 0.9600 . ?
C9 C10 1.500(8) . ?
C9 H9A 0.9600 . ?
C9 H9B 0.9600 . ?
C9 H9C 0.9600 . ?
C20 C31 1.462(7) . ?
C21 C22 1.391(8) . ?
C21 H21A 0.9300 . ?
C22 C23 1.354(9) . ?
C22 H22A 0.9300 . ?
C23 C24 1.391(9) . ?
C23 H23A 0.9300 . ?
C24 C31 1.377(8) . ?
C24 H24A 0.9300 . ?
C25 C26 1.389(8) . ?
C25 H25A 0.9300 . ?
C26 C27 1.351(9) . ?
C26 H26A 0.9300 . ?
C27 C28 1.376(9) . ?
C27 H27A 0.9300 . ?
C28 C29 1.386(7) . ?
C28 H28A 0.9300 . ?
C29 C30 1.460(8) . ?
Cl01 C01 1.742(9) . ?
Cl02 C01 1.772(9) . ?
C01 H01A 0.9700 . ?
C01 H01B 0.9700 . ?
